data_4081251
loop_
_publ_author_name
'Hoffmann, Florian'
'Wagler, J\"org'
'Roewer, Gerhard'

_publ_section_title
;
 Transition-Metal Complexes Containing Alkynylsilyl Functionalized
 \h6-Arene Ligands
;
_journal_issue 16
_journal_name_full Organometallics
_journal_page_first 4531
_journal_paper_doi 10.1021/om400378s
_journal_volume 32
_journal_year 2013
_chemical_formula_moiety 'C32 H32 Cr Si2'
_chemical_formula_sum 'C32 H32 Cr Si2'
_chemical_formula_weight 524.76
_chemical_melting_point 406
_chemical_name_common
;
bis[(phenylethynyldimethylsilyl)benzene]chromium
;
_chemical_name_systematic
; 
 bis[dimethyl(eta6-phenyl)phenylethinylsilane]chromium(0) 
;
_space_group_IT_number 14
_symmetry_cell_setting monoclinic
_symmetry_space_group_name_Hall '-P 2ybc'
_symmetry_space_group_name_H-M 'P 1 21/c 1'
_atom_sites_solution_hydrogens geom
_atom_sites_solution_primary direct
_atom_sites_solution_secondary difmap
_audit_creation_method SHELXL-97
_cell_angle_alpha 90.00
_cell_angle_beta 94.8300(10)
_cell_angle_gamma 90.00
_cell_formula_units_Z 2
_cell_length_a 8.3269(3)
_cell_length_b 18.2355(6)
_cell_length_c 8.9612(3)
_cell_measurement_temperature 93(2)
_cell_volume 1355.88(8)
_computing_cell_refinement 'Bruker SMART'
_computing_data_collection 'Bruker SMART'
_computing_data_reduction 'Bruker SAINT'
_computing_molecular_graphics 'ORTEP32 (Farugia)'
_computing_publication_material 'Ciftab (Sheldrick)'
_computing_structure_refinement 'SHELXL-97 (Sheldrick, 1997)'
_computing_structure_solution 'SHELXS-97 (Sheldrick, 1990)'
_diffrn_ambient_temperature 93(2)
_diffrn_measured_fraction_theta_full 0.999
_diffrn_measured_fraction_theta_max 0.999
_diffrn_measurement_device_type 'CCD area detector'
_diffrn_measurement_method 'phi and omega scans'
_diffrn_radiation_monochromator graphite
_diffrn_radiation_source 'fine-focus sealed tube'
_diffrn_radiation_type MoK\a
_diffrn_radiation_wavelength 0.71073
_diffrn_reflns_av_R_equivalents 0.0297
_diffrn_reflns_av_sigmaI/netI 0.0326
_diffrn_reflns_limit_h_max 12
_diffrn_reflns_limit_h_min -9
_diffrn_reflns_limit_k_max 24
_diffrn_reflns_limit_k_min -27
_diffrn_reflns_limit_l_max 13
_diffrn_reflns_limit_l_min -13
_diffrn_reflns_number 16664
_diffrn_reflns_theta_full 32.99
_diffrn_reflns_theta_max 32.99
_diffrn_reflns_theta_min 2.70
_exptl_absorpt_coefficient_mu 0.529
_exptl_absorpt_correction_T_max 0.9490
_exptl_absorpt_correction_T_min 0.8280
_exptl_absorpt_correction_type multi-scan
_exptl_absorpt_process_details SADABS
_exptl_crystal_colour red
_exptl_crystal_density_diffrn 1.285
_exptl_crystal_density_meas ?
_exptl_crystal_density_method 'not measured'
_exptl_crystal_description piece
_exptl_crystal_F_000 552
_exptl_crystal_size_max 0.29
_exptl_crystal_size_mid 0.18
_exptl_crystal_size_min 0.10
_refine_diff_density_max 0.537
_refine_diff_density_min -0.420
_refine_diff_density_rms 0.068
_refine_ls_extinction_method none
_refine_ls_goodness_of_fit_ref 1.044
_refine_ls_hydrogen_treatment constr
_refine_ls_matrix_type full
_refine_ls_number_parameters 160
_refine_ls_number_reflns 5098
_refine_ls_number_restraints 0
_refine_ls_restrained_S_all 1.044
_refine_ls_R_factor_all 0.0507
_refine_ls_R_factor_gt 0.0337
_refine_ls_shift/su_max 0.001
_refine_ls_shift/su_mean 0.000
_refine_ls_structure_factor_coef Fsqd
_refine_ls_weighting_details 'calc w=1/[\s^2^(Fo^2^)+(0.0455P)^2^+0.3184P] where P=(Fo^2^+2Fc^2^)/3'
_refine_ls_weighting_scheme calc
_refine_ls_wR_factor_gt 0.0843
_refine_ls_wR_factor_ref 0.0902
_reflns_number_gt 4041
_reflns_number_total 5098
_reflns_threshold_expression >2sigma(I)
_cod_data_source_file om400378s_si_002.cif
_cod_data_source_block fh09(compound10)
_cod_depositor_comments
;
The following automatic conversions were performed:

'_exptl_crystal_density_meas' value 'not measured' was changed to '?'
- the value is perceived as not measured.

Automatic conversion script
Id: cif_fix_values 3008 2015-01-20 13:52:24Z robertas 
;
_cod_original_sg_symbol_Hall -P2ybc
_cod_original_sg_symbol_H-M P21/c
_cod_database_code 4081251

loop_
_symmetry_equiv_pos_as_xyz
'x, y, z'
'-x, y+1/2, -z+1/2'
'-x, -y, -z'
'x, -y-1/2, z-1/2'

loop_
_atom_site_label
_atom_site_type_symbol
_atom_site_fract_x
_atom_site_fract_y
_atom_site_fract_z
_atom_site_U_iso_or_equiv
_atom_site_adp_type
_atom_site_occupancy
_atom_site_symmetry_multiplicity
_atom_site_calc_flag
_atom_site_refinement_flags
Cr1 Cr 0.5000 0.5000 0.0000 0.01145(6) Uani 1 2 d S
Si1 Si 0.31825(4) 0.654763(18) 0.18683(4) 0.01570(8) Uani 1 1 d .
C1 C 0.41491(14) 0.60246(6) -0.09500(13) 0.0151(2) Uani 1 1 d .
H1 H 0.4666 0.6486 -0.1021 0.018 Uiso 1 1 calc R
C2 C 0.42374(14) 0.55047(6) -0.21160(13) 0.0176(2) Uani 1 1 d .
H2 H 0.4812 0.5618 -0.2959 0.021 Uiso 1 1 calc R
C3 C 0.34658(15) 0.48162(7) -0.20187(14) 0.0189(2) Uani 1 1 d .
H3 H 0.3527 0.4466 -0.2797 0.023 Uiso 1 1 calc R
C4 C 0.26068(14) 0.46488(6) -0.07704(14) 0.0181(2) Uani 1 1 d .
H4 H 0.2083 0.4188 -0.0712 0.022 Uiso 1 1 calc R
C5 C 0.25257(13) 0.51691(6) 0.03982(14) 0.0159(2) Uani 1 1 d .
H5 H 0.1950 0.5052 0.1238 0.019 Uiso 1 1 calc R
C6 C 0.32978(13) 0.58671(6) 0.03294(13) 0.01381(19) Uani 1 1 d .
C7 C 0.32206(17) 0.61010(8) 0.37479(15) 0.0251(3) Uani 1 1 d .
H7A H 0.4260 0.5856 0.3975 0.038 Uiso 1 1 d R
H7B H 0.2350 0.5739 0.3743 0.038 Uiso 1 1 d R
H7C H 0.3072 0.6474 0.4512 0.038 Uiso 1 1 d R
C8 C 0.12999(17) 0.70963(8) 0.15265(18) 0.0292(3) Uani 1 1 d .
H8A H 0.1283 0.7483 0.2286 0.044 Uiso 1 1 d R
H8B H 0.0363 0.6775 0.1585 0.044 Uiso 1 1 d R
H8C H 0.1264 0.7319 0.0529 0.044 Uiso 1 1 d R
C9 C 0.49140(15) 0.71704(7) 0.17862(14) 0.0192(2) Uani 1 1 d .
C10 C 0.60161(14) 0.75981(6) 0.16877(13) 0.0173(2) Uani 1 1 d .
C11 C 0.73233(13) 0.81075(6) 0.15961(13) 0.0163(2) Uani 1 1 d .
C12 C 0.82752(15) 0.83138(6) 0.28931(14) 0.0192(2) Uani 1 1 d .
H12 H 0.8054 0.8120 0.3838 0.023 Uiso 1 1 calc R
C13 C 0.95442(15) 0.88030(7) 0.27961(15) 0.0209(2) Uani 1 1 d .
H13 H 1.0188 0.8941 0.3677 0.025 Uiso 1 1 calc R
C14 C 0.98757(15) 0.90904(7) 0.14238(16) 0.0224(2) Uani 1 1 d .
H14 H 1.0742 0.9425 0.1366 0.027 Uiso 1 1 calc R
C15 C 0.89379(16) 0.88879(7) 0.01303(16) 0.0233(2) Uani 1 1 d .
H15 H 0.9168 0.9083 -0.0811 0.028 Uiso 1 1 calc R
C16 C 0.76626(15) 0.83999(7) 0.02137(14) 0.0202(2) Uani 1 1 d .
H16 H 0.7021 0.8265 -0.0671 0.024 Uiso 1 1 calc R

loop_
_atom_site_aniso_label
_atom_site_aniso_U_11
_atom_site_aniso_U_22
_atom_site_aniso_U_33
_atom_site_aniso_U_23
_atom_site_aniso_U_13
_atom_site_aniso_U_12
Cr1 0.01030(11) 0.01051(10) 0.01311(11) -0.00027(8) -0.00159(8) 0.00037(8)
Si1 0.01340(14) 0.01530(14) 0.01838(15) -0.00235(11) 0.00118(11) 0.00079(11)
C1 0.0156(5) 0.0137(4) 0.0157(5) 0.0023(4) -0.0007(4) 0.0019(4)
C2 0.0184(5) 0.0202(5) 0.0138(5) 0.0012(4) -0.0019(4) 0.0038(4)
C3 0.0171(5) 0.0195(5) 0.0186(5) -0.0051(4) -0.0066(4) 0.0029(4)
C4 0.0133(5) 0.0158(5) 0.0242(6) -0.0026(4) -0.0046(4) -0.0016(4)
C5 0.0111(4) 0.0155(5) 0.0209(5) 0.0001(4) -0.0005(4) -0.0004(4)
C6 0.0113(4) 0.0129(4) 0.0170(5) 0.0005(4) -0.0004(4) 0.0019(3)
C7 0.0249(6) 0.0314(7) 0.0199(6) -0.0006(5) 0.0067(5) -0.0008(5)
C8 0.0210(6) 0.0275(6) 0.0386(8) -0.0091(6) 0.0001(5) 0.0091(5)
C9 0.0198(5) 0.0173(5) 0.0201(5) -0.0027(4) -0.0019(4) 0.0004(4)
C10 0.0178(5) 0.0157(5) 0.0177(5) -0.0020(4) -0.0026(4) 0.0011(4)
C11 0.0139(5) 0.0137(4) 0.0206(5) -0.0030(4) -0.0024(4) 0.0007(4)
C12 0.0188(5) 0.0188(5) 0.0194(5) -0.0048(4) -0.0017(4) -0.0011(4)
C13 0.0161(5) 0.0195(5) 0.0259(6) -0.0068(4) -0.0051(4) -0.0003(4)
C14 0.0152(5) 0.0184(5) 0.0329(7) -0.0023(5) -0.0016(5) -0.0026(4)
C15 0.0200(6) 0.0239(6) 0.0253(6) 0.0037(5) -0.0012(5) -0.0032(5)
C16 0.0190(5) 0.0197(5) 0.0207(6) -0.0003(4) -0.0044(4) -0.0017(4)

loop_
_atom_type_symbol
_atom_type_description
_atom_type_scat_dispersion_real
_atom_type_scat_dispersion_imag
_atom_type_scat_source
C C 0.0033 0.0016 'International Tables Vol C Tables 4.2.6.8 and 6.1.1.4'
H H 0.0000 0.0000 'International Tables Vol C Tables 4.2.6.8 and 6.1.1.4'
Si Si 0.0817 0.0704 'International Tables Vol C Tables 4.2.6.8 and 6.1.1.4'
Cr Cr 0.3209 0.6236 'International Tables Vol C Tables 4.2.6.8 and 6.1.1.4'

loop_
_geom_angle_atom_site_label_1
_geom_angle_atom_site_label_2
_geom_angle_atom_site_label_3
_geom_angle
_geom_angle_site_symmetry_1
_geom_angle_site_symmetry_3
C5 Cr1 C5 179.998(1) 3_665 .
C5 Cr1 C1 69.59(4) 3_665 3_665
C5 Cr1 C1 110.41(4) . 3_665
C5 Cr1 C1 110.41(4) 3_665 .
C5 Cr1 C1 69.59(4) . .
C1 Cr1 C1 180.0 3_665 .
C5 Cr1 C4 141.41(4) 3_665 .
C5 Cr1 C4 38.59(4) . .
C1 Cr1 C4 97.70(4) 3_665 .
C1 Cr1 C4 82.30(4) . .
C5 Cr1 C4 38.59(4) 3_665 3_665
C5 Cr1 C4 141.41(4) . 3_665
C1 Cr1 C4 82.30(4) 3_665 3_665
C1 Cr1 C4 97.70(4) . 3_665
C4 Cr1 C4 180.0 . 3_665
C5 Cr1 C3 69.58(5) 3_665 3_665
C5 Cr1 C3 110.41(5) . 3_665
C1 Cr1 C3 69.49(4) 3_665 3_665
C1 Cr1 C3 110.51(4) . 3_665
C4 Cr1 C3 141.71(5) . 3_665
C4 Cr1 C3 38.29(5) 3_665 3_665
C5 Cr1 C3 110.41(5) 3_665 .
C5 Cr1 C3 69.59(5) . .
C1 Cr1 C3 110.51(4) 3_665 .
C1 Cr1 C3 69.49(4) . .
C4 Cr1 C3 38.29(5) . .
C4 Cr1 C3 141.71(5) 3_665 .
C3 Cr1 C3 180.0 3_665 .
C5 Cr1 C2 97.54(5) 3_665 .
C5 Cr1 C2 82.46(5) . .
C1 Cr1 C2 141.54(4) 3_665 .
C1 Cr1 C2 38.46(4) . .
C4 Cr1 C2 69.41(5) . .
C4 Cr1 C2 110.59(5) 3_665 .
C3 Cr1 C2 141.59(5) 3_665 .
C3 Cr1 C2 38.41(5) . .
C5 Cr1 C2 82.47(5) 3_665 3_665
C5 Cr1 C2 97.54(5) . 3_665
C1 Cr1 C2 38.46(4) 3_665 3_665
C1 Cr1 C2 141.54(4) . 3_665
C4 Cr1 C2 110.59(5) . 3_665
C4 Cr1 C2 69.41(5) 3_665 3_665
C3 Cr1 C2 38.41(5) 3_665 3_665
C3 Cr1 C2 141.59(5) . 3_665
C2 Cr1 C2 180.0 . 3_665
C5 Cr1 C6 141.19(4) 3_665 .
C5 Cr1 C6 38.81(4) . .
C1 Cr1 C6 141.32(4) 3_665 .
C1 Cr1 C6 38.68(4) . .
C4 Cr1 C6 70.18(4) . .
C4 Cr1 C6 109.82(4) 3_665 .
C3 Cr1 C6 96.95(4) 3_665 .
C3 Cr1 C6 83.05(4) . .
C2 Cr1 C6 70.09(4) . .
C2 Cr1 C6 109.91(4) 3_665 .
C5 Cr1 C6 38.81(4) 3_665 3_665
C5 Cr1 C6 141.19(4) . 3_665
C1 Cr1 C6 38.68(4) 3_665 3_665
C1 Cr1 C6 141.32(4) . 3_665
C4 Cr1 C6 109.82(4) . 3_665
C4 Cr1 C6 70.18(4) 3_665 3_665
C3 Cr1 C6 83.05(4) 3_665 3_665
C3 Cr1 C6 96.95(4) . 3_665
C2 Cr1 C6 109.91(4) . 3_665
C2 Cr1 C6 70.09(4) 3_665 3_665
C6 Cr1 C6 180.00(4) . 3_665
C9 Si1 C8 108.24(6) . .
C9 Si1 C6 106.96(5) . .
C8 Si1 C6 109.33(6) . .
C9 Si1 C7 110.54(6) . .
C8 Si1 C7 109.41(7) . .
C6 Si1 C7 112.25(6) . .
C2 C1 C6 121.19(10) . .
C2 C1 Cr1 71.01(6) . .
C6 C1 Cr1 71.11(6) . .
C2 C1 H1 119.4 . .
C6 C1 H1 119.4 . .
Cr1 C1 H1 131.4 . .
C3 C2 C1 119.70(11) . .
C3 C2 Cr1 70.66(7) . .
C1 C2 Cr1 70.53(6) . .
C3 C2 H2 120.1 . .
C1 C2 H2 120.1 . .
Cr1 C2 H2 131.4 . .
C4 C3 C2 120.23(11) . .
C4 C3 Cr1 70.84(7) . .
C2 C3 Cr1 70.93(7) . .
C4 C3 H3 119.9 . .
C2 C3 H3 119.9 . .
Cr1 C3 H3 131.1 . .
C3 C4 C5 119.96(11) . .
C3 C4 Cr1 70.87(7) . .
C5 C4 Cr1 70.39(6) . .
C3 C4 H4 120.0 . .
C5 C4 H4 120.0 . .
Cr1 C4 H4 131.5 . .
C4 C5 C6 120.93(11) . .
C4 C5 Cr1 71.01(7) . .
C6 C5 Cr1 71.26(6) . .
C4 C5 H5 119.5 . .
C6 C5 H5 119.5 . .
Cr1 C5 H5 131.0 . .
C1 C6 C5 117.99(10) . .
C1 C6 Si1 121.37(8) . .
C5 C6 Si1 120.64(9) . .
C1 C6 Cr1 70.21(6) . .
C5 C6 Cr1 69.93(6) . .
Si1 C6 Cr1 131.59(6) . .
Si1 C7 H7A 109.5 . .
Si1 C7 H7B 109.4 . .
H7A C7 H7B 109.5 . .
Si1 C7 H7C 109.5 . .
H7A C7 H7C 109.5 . .
H7B C7 H7C 109.5 . .
Si1 C8 H8A 109.5 . .
Si1 C8 H8B 109.5 . .
H8A C8 H8B 109.5 . .
Si1 C8 H8C 109.5 . .
H8A C8 H8C 109.5 . .
H8B C8 H8C 109.5 . .
C10 C9 Si1 177.24(11) . .
C9 C10 C11 179.09(13) . .
C16 C11 C12 119.31(11) . .
C16 C11 C10 120.45(10) . .
C12 C11 C10 120.25(11) . .
C13 C12 C11 119.98(12) . .
C13 C12 H12 120.0 . .
C11 C12 H12 120.0 . .
C14 C13 C12 120.47(11) . .
C14 C13 H13 119.8 . .
C12 C13 H13 119.8 . .
C13 C14 C15 119.93(12) . .
C13 C14 H14 120.0 . .
C15 C14 H14 120.0 . .
C14 C15 C16 120.12(13) . .
C14 C15 H15 119.9 . .
C16 C15 H15 119.9 . .
C15 C16 C11 120.19(11) . .
C15 C16 H16 119.9 . .
C11 C16 H16 119.9 . .

loop_
_geom_bond_atom_site_label_1
_geom_bond_atom_site_label_2
_geom_bond_distance
_geom_bond_site_symmetry_2
Cr1 C5 2.1427(11) 3_665
Cr1 C5 2.1427(11) .
Cr1 C1 2.1484(11) 3_665
Cr1 C1 2.1484(11) .
Cr1 C4 2.1508(11) .
Cr1 C4 2.1509(11) 3_665
Cr1 C3 2.1511(11) 3_665
Cr1 C3 2.1512(11) .
Cr1 C2 2.1548(11) .
Cr1 C2 2.1548(11) 3_665
Cr1 C6 2.1603(11) .
Cr1 C6 2.1604(11) 3_665
Si1 C9 1.8416(13) .
Si1 C8 1.8632(13) .
Si1 C6 1.8636(12) .
Si1 C7 1.8688(14) .
C1 C2 1.4174(16) .
C1 C6 1.4270(16) .
C1 H1 0.9500 .
C2 C3 1.4164(17) .
C2 H2 0.9500 .
C3 C4 1.4109(18) .
C3 H3 0.9500 .
C4 C5 1.4189(17) .
C4 H4 0.9500 .
C5 C6 1.4297(15) .
C5 H5 0.9500 .
C7 H7A 0.9805 .
C7 H7B 0.9805 .
C7 H7C 0.9805 .
C8 H8A 0.9805 .
C8 H8B 0.9804 .
C8 H8C 0.9807 .
C9 C10 1.2132(17) .
C10 C11 1.4386(16) .
C11 C16 1.3992(18) .
C11 C12 1.4020(16) .
C12 C13 1.3911(17) .
C12 H12 0.9500 .
C13 C14 1.3858(19) .
C13 H13 0.9500 .
C14 C15 1.3919(18) .
C14 H14 0.9500 .
C15 C16 1.3924(18) .
C15 H15 0.9500 .
C16 H16 0.9500 .

loop_
_geom_torsion_atom_site_label_1
_geom_torsion_atom_site_label_2
_geom_torsion_atom_site_label_3
_geom_torsion_atom_site_label_4
_geom_torsion
_geom_torsion_site_symmetry_1
C5 Cr1 C1 C2 75.90(8) 3_665
C5 Cr1 C1 C2 -104.10(8) .
C4 Cr1 C1 C2 -66.40(7) .
C4 Cr1 C1 C2 113.60(7) 3_665
C3 Cr1 C1 C2 150.94(7) 3_665
C3 Cr1 C1 C2 -29.06(7) .
C2 Cr1 C1 C2 180.0 3_665
C6 Cr1 C1 C2 -134.16(10) .
C6 Cr1 C1 C2 45.85(10) 3_665
C5 Cr1 C1 C6 -149.94(6) 3_665
C5 Cr1 C1 C6 30.06(6) .
C4 Cr1 C1 C6 67.76(7) .
C4 Cr1 C1 C6 -112.24(7) 3_665
C3 Cr1 C1 C6 -74.90(7) 3_665
C3 Cr1 C1 C6 105.10(7) .
C2 Cr1 C1 C6 134.16(10) .
C2 Cr1 C1 C6 -45.84(10) 3_665
C6 Cr1 C1 C6 180.0 3_665
C6 C1 C2 C3 0.17(17) .
Cr1 C1 C2 C3 52.69(10) .
C6 C1 C2 Cr1 -52.52(9) .
C5 Cr1 C2 C3 113.55(7) 3_665
C5 Cr1 C2 C3 -66.46(7) .
C1 Cr1 C2 C3 47.07(11) 3_665
C1 Cr1 C2 C3 -132.93(11) .
C4 Cr1 C2 C3 -28.87(7) .
C4 Cr1 C2 C3 151.12(7) 3_665
C3 Cr1 C2 C3 179.998(1) 3_665
C6 Cr1 C2 C3 -104.45(8) .
C6 Cr1 C2 C3 75.55(8) 3_665
C5 Cr1 C2 C1 -113.52(7) 3_665
C5 Cr1 C2 C1 66.48(7) .
C1 Cr1 C2 C1 180.0 3_665
C4 Cr1 C2 C1 104.06(7) .
C4 Cr1 C2 C1 -75.94(7) 3_665
C3 Cr1 C2 C1 -47.07(11) 3_665
C3 Cr1 C2 C1 132.93(11) .
C6 Cr1 C2 C1 28.48(7) .
C6 Cr1 C2 C1 -151.52(7) 3_665
C1 C2 C3 C4 0.27(17) .
Cr1 C2 C3 C4 52.90(10) .
C1 C2 C3 Cr1 -52.63(10) .
C5 Cr1 C3 C4 150.98(7) 3_665
C5 Cr1 C3 C4 -29.02(7) .
C1 Cr1 C3 C4 75.94(7) 3_665
C1 Cr1 C3 C4 -104.06(7) .
C4 Cr1 C3 C4 180.0 3_665
C2 Cr1 C3 C4 -133.16(10) .
C2 Cr1 C3 C4 46.84(10) 3_665
C6 Cr1 C3 C4 -66.63(7) .
C6 Cr1 C3 C4 113.37(7) 3_665
C5 Cr1 C3 C2 -75.87(8) 3_665
C5 Cr1 C3 C2 104.13(8) .
C1 Cr1 C3 C2 -150.91(7) 3_665
C1 Cr1 C3 C2 29.09(7) .
C4 Cr1 C3 C2 133.16(10) .
C4 Cr1 C3 C2 -46.84(10) 3_665
C2 Cr1 C3 C2 180.0 3_665
C6 Cr1 C3 C2 66.53(7) .
C6 Cr1 C3 C2 -113.47(7) 3_665
C2 C3 C4 C5 -0.52(17) .
Cr1 C3 C4 C5 52.42(10) .
C2 C3 C4 Cr1 -52.94(10) .
C5 Cr1 C4 C3 -46.79(10) 3_665
C5 Cr1 C4 C3 133.21(10) .
C1 Cr1 C4 C3 -113.54(7) 3_665
C1 Cr1 C4 C3 66.46(7) .
C3 Cr1 C4 C3 180.0 3_665
C2 Cr1 C4 C3 28.96(7) .
C2 Cr1 C4 C3 -151.04(7) 3_665
C6 Cr1 C4 C3 104.41(7) .
C6 Cr1 C4 C3 -75.59(7) 3_665
C5 Cr1 C4 C5 180.0 3_665
C1 Cr1 C4 C5 113.26(7) 3_665
C1 Cr1 C4 C5 -66.74(7) .
C3 Cr1 C4 C5 46.80(10) 3_665
C3 Cr1 C4 C5 -133.21(10) .
C2 Cr1 C4 C5 -104.25(8) .
C2 Cr1 C4 C5 75.75(8) 3_665
C6 Cr1 C4 C5 -28.80(7) .
C6 Cr1 C4 C5 151.20(7) 3_665
C3 C4 C5 C6 0.34(17) .
Cr1 C4 C5 C6 52.97(10) .
C3 C4 C5 Cr1 -52.64(10) .
C1 Cr1 C5 C4 -76.28(8) 3_665
C1 Cr1 C5 C4 103.72(8) .
C4 Cr1 C5 C4 180.0 3_665
C3 Cr1 C5 C4 -151.19(7) 3_665
C3 Cr1 C5 C4 28.81(7) .
C2 Cr1 C5 C4 66.24(7) .
C2 Cr1 C5 C4 -113.76(7) 3_665
C6 Cr1 C5 C4 133.68(10) .
C6 Cr1 C5 C4 -46.32(10) 3_665
C1 Cr1 C5 C6 150.03(6) 3_665
C1 Cr1 C5 C6 -29.97(6) .
C4 Cr1 C5 C6 -133.68(10) .
C4 Cr1 C5 C6 46.32(10) 3_665
C3 Cr1 C5 C6 75.13(7) 3_665
C3 Cr1 C5 C6 -104.87(7) .
C2 Cr1 C5 C6 -67.45(7) .
C2 Cr1 C5 C6 112.55(7) 3_665
C6 Cr1 C5 C6 180.0 3_665
C2 C1 C6 C5 -0.35(16) .
Cr1 C1 C6 C5 -52.82(9) .
C2 C1 C6 Si1 179.83(8) .
Cr1 C1 C6 Si1 127.36(8) .
C2 C1 C6 Cr1 52.47(9) .
C4 C5 C6 C1 0.09(16) .
Cr1 C5 C6 C1 52.95(9) .
C4 C5 C6 Si1 179.92(8) .
Cr1 C5 C6 Si1 -127.22(8) .
C4 C5 C6 Cr1 -52.86(10) .
C9 Si1 C6 C1 -23.03(10) .
C8 Si1 C6 C1 93.96(10) .
C7 Si1 C6 C1 -144.44(9) .
C9 Si1 C6 C5 157.16(9) .
C8 Si1 C6 C5 -85.86(10) .
C7 Si1 C6 C5 35.75(11) .
C9 Si1 C6 Cr1 67.60(9) .
C8 Si1 C6 Cr1 -175.42(8) .
C7 Si1 C6 Cr1 -53.81(9) .
C5 Cr1 C6 C1 48.51(10) 3_665
C5 Cr1 C6 C1 -131.49(10) .
C1 Cr1 C6 C1 180.0 3_665
C4 Cr1 C6 C1 -102.84(7) .
C4 Cr1 C6 C1 77.16(7) 3_665
C3 Cr1 C6 C1 114.36(7) 3_665
C3 Cr1 C6 C1 -65.64(7) .
C2 Cr1 C6 C1 -28.33(7) .
C2 Cr1 C6 C1 151.67(7) 3_665
C5 Cr1 C6 C5 180.0 3_665
C1 Cr1 C6 C5 -48.51(10) 3_665
C1 Cr1 C6 C5 131.49(10) .
C4 Cr1 C6 C5 28.65(7) .
C4 Cr1 C6 C5 -151.35(7) 3_665
C3 Cr1 C6 C5 -114.14(7) 3_665
C3 Cr1 C6 C5 65.86(7) .
C2 Cr1 C6 C5 103.16(7) .
C2 Cr1 C6 C5 -76.84(7) 3_665
C5 Cr1 C6 Si1 -66.35(11) 3_665
C5 Cr1 C6 Si1 113.65(11) .
C1 Cr1 C6 Si1 65.14(11) 3_665
C1 Cr1 C6 Si1 -114.86(11) .
C4 Cr1 C6 Si1 142.30(9) .
C4 Cr1 C6 Si1 -37.70(9) 3_665
C3 Cr1 C6 Si1 -0.50(8) 3_665
C3 Cr1 C6 Si1 179.50(8) .
C2 Cr1 C6 Si1 -143.19(9) .
C2 Cr1 C6 Si1 36.81(9) 3_665
C16 C11 C12 C13 -0.17(17) .
C10 C11 C12 C13 179.58(11) .
C11 C12 C13 C14 0.12(18) .
C12 C13 C14 C15 -0.19(19) .
C13 C14 C15 C16 0.3(2) .
C14 C15 C16 C11 -0.37(19) .
C12 C11 C16 C15 0.30(18) .
C10 C11 C16 C15 -179.46(12) .
